data_4507291
loop_
_publ_author_name
'Masu, Hyuma'
'Tominaga, Masahide'
'Azumaya, Isao'

_publ_section_title
;
 Hydrogen-Bonded 1D Chains Formed from Adamantane-Based Bisphenols and
 Bispyridines: Influences of Substitution Groups on Phenol Ring
;
_journal_issue 2
_journal_name_full 'Crystal Growth &amp; Design'
_journal_page_first 752
_journal_paper_doi 10.1021/cg301462v
_journal_volume 13
_journal_year 2013
_chemical_formula_moiety 'C22 H22 Br2 O2, C12 H10 N2'
_chemical_formula_sum 'C34 H32 Br2 N2 O2'
_chemical_formula_weight 660.44
_chemical_name_systematic
; 
 ? 
;
_space_group_IT_number 9
_symmetry_cell_setting monoclinic
_symmetry_space_group_name_Hall 'C -2yc'
_symmetry_space_group_name_H-M 'C 1 c 1'
_atom_sites_solution_hydrogens geom
_atom_sites_solution_primary direct
_atom_sites_solution_secondary difmap
_audit_creation_method SHELXL-97
_cell_angle_alpha 90.00
_cell_angle_beta 101.221(4)
_cell_angle_gamma 90.00
_cell_formula_units_Z 4
_cell_length_a 33.810(13)
_cell_length_b 11.423(4)
_cell_length_c 7.647(3)
_cell_measurement_reflns_used 1434
_cell_measurement_temperature 120
_cell_measurement_theta_max 26.75
_cell_measurement_theta_min 2.56
_cell_volume 2896.9(19)
_computing_cell_refinement 'APEX2 (Bruker AXS, 2006)'
_computing_data_collection 'APEX2 (Bruker AXS, 2006)'
_computing_data_reduction 'SAINT (Bruker AXS, 2004)'
_computing_molecular_graphics 'XSHEL (Bruker AXS,2002)'
_computing_publication_material 'XCIF (Bruker AXS, 2001)'
_computing_structure_refinement 'SHELXL-97 (Sheldrick, 1997)'
_computing_structure_solution 'SHELXS-97 (Sheldrick, 1997)'
_diffrn_ambient_temperature 120
_diffrn_detector_area_resol_mean 8.333
_diffrn_measured_fraction_theta_full 0.990
_diffrn_measured_fraction_theta_max 0.899
_diffrn_measurement_device_type 'Bruker APEXII CCD area detector'
_diffrn_measurement_method 'omega scans'
_diffrn_radiation_monochromator graphite
_diffrn_radiation_source 'fine-focus sealed tube'
_diffrn_radiation_type MoK\a
_diffrn_radiation_wavelength 0.71073
_diffrn_reflns_av_R_equivalents 0.0501
_diffrn_reflns_av_sigmaI/netI 0.0527
_diffrn_reflns_limit_h_max 42
_diffrn_reflns_limit_h_min -43
_diffrn_reflns_limit_k_max 14
_diffrn_reflns_limit_k_min 0
_diffrn_reflns_limit_l_max 9
_diffrn_reflns_limit_l_min 0
_diffrn_reflns_number 5383
_diffrn_reflns_theta_full 25.00
_diffrn_reflns_theta_max 27.21
_diffrn_reflns_theta_min 1.89
_exptl_absorpt_coefficient_mu 2.833
_exptl_absorpt_correction_T_max 0.7648
_exptl_absorpt_correction_T_min 0.4837
_exptl_absorpt_correction_type empirical
_exptl_absorpt_process_details
;
SADABS Sheldrick 1996
;
_exptl_crystal_colour colourless
_exptl_crystal_density_diffrn 1.514
_exptl_crystal_density_method 'not measured'
_exptl_crystal_description plate
_exptl_crystal_F_000 1344
_exptl_crystal_size_max 0.30
_exptl_crystal_size_mid 0.20
_exptl_crystal_size_min 0.10
_refine_diff_density_max 0.752
_refine_diff_density_min -0.608
_refine_diff_density_rms 0.090
_refine_ls_abs_structure_details 'Flack H D (1983), Acta Cryst. A39, 876-881'
_refine_ls_abs_structure_Flack 0.131(14)
_refine_ls_extinction_method none
_refine_ls_goodness_of_fit_ref 1.054
_refine_ls_hydrogen_treatment constr
_refine_ls_matrix_type full
_refine_ls_number_parameters 364
_refine_ls_number_reflns 2900
_refine_ls_number_restraints 2
_refine_ls_restrained_S_all 1.054
_refine_ls_R_factor_all 0.0383
_refine_ls_R_factor_gt 0.0355
_refine_ls_shift/su_max 0.001
_refine_ls_shift/su_mean 0.000
_refine_ls_structure_factor_coef Fsqd
_refine_ls_weighting_details 'calc w=1/[\s^2^(Fo^2^)+(0.0557P)^2^+1.0993P] where P=(Fo^2^+2Fc^2^)/3'
_refine_ls_weighting_scheme calc
_refine_ls_wR_factor_gt 0.0882
_refine_ls_wR_factor_ref 0.0898
_reflns_number_gt 2778
_reflns_number_total 2900
_reflns_threshold_expression >2sigma(I)
_cod_data_source_file cg301462v_si_002.cif
_cod_data_source_block a1010082tom
_cod_depositor_comments
;
The following automatic conversions were performed:

'_symmetry_cell_setting' value 'Monoclinic' changed to 'monoclinic'
according to /home/saulius/struct/CIF-dictionaries/cif_core.dic
dictionary named 'cif_core.dic' version 2.4.2 from 2011-04-26.

Automatic conversion script
Id: cif_fix_values 1891 2012-01-12 08:04:46Z andrius 
;
_cod_original_cell_volume 2897(2)
_cod_original_sg_symbol_H-M 'Cc   '
_cod_database_code 4507291

loop_
_symmetry_equiv_pos_as_xyz
'x, y, z'
'x, -y, z+1/2'
'x+1/2, y+1/2, z'
'x+1/2, -y+1/2, z+1/2'

loop_
_atom_site_label
_atom_site_type_symbol
_atom_site_fract_x
_atom_site_fract_y
_atom_site_fract_z
_atom_site_U_iso_or_equiv
_atom_site_adp_type
_atom_site_occupancy
_atom_site_symmetry_multiplicity
_atom_site_calc_flag
_atom_site_refinement_flags
Br1 Br 0.56869(2) 0.11576(6) 0.58345(8) 0.03140(18) Uani 1 1 d .
Br2 Br 0.28824(2) 0.31131(6) 0.41608(9) 0.02685(16) Uani 1 1 d .
C1 C 0.5680(2) 0.3477(6) 0.7286(9) 0.0232(13) Uani 1 1 d .
C2 C 0.55027(19) 0.2360(6) 0.7217(10) 0.0216(14) Uani 1 1 d .
C3 C 0.5197(2) 0.2133(7) 0.8137(9) 0.0245(15) Uani 1 1 d .
H3 H 0.5086 0.1386 0.8077 0.029 Uiso 1 1 calc R
C4 C 0.50507(19) 0.2973(6) 0.9138(9) 0.0198(14) Uani 1 1 d .
C5 C 0.5223(2) 0.4086(7) 0.9171(9) 0.0231(15) Uani 1 1 d .
H5 H 0.5128 0.4681 0.9811 0.028 Uiso 1 1 calc R
C6 C 0.5536(2) 0.4323(7) 0.8253(9) 0.0226(15) Uani 1 1 d .
H6 H 0.5646 0.5070 0.8306 0.027 Uiso 1 1 calc R
C7 C 0.4717(2) 0.2679(7) 1.0170(10) 0.0239(15) Uani 1 1 d .
C8 C 0.4337(2) 0.2257(7) 0.8857(10) 0.0218(14) Uani 1 1 d .
H8A H 0.4241 0.2875 0.8009 0.026 Uiso 1 1 calc R
H8B H 0.4404 0.1585 0.8197 0.026 Uiso 1 1 calc R
C9 C 0.4000(2) 0.1919(6) 0.9872(9) 0.0216(15) Uani 1 1 d .
C10 C 0.3902(2) 0.3003(7) 1.0938(10) 0.0276(16) Uani 1 1 d .
H10A H 0.3805 0.3635 1.0120 0.033 Uiso 1 1 calc R
H10B H 0.3691 0.2806 1.1583 0.033 Uiso 1 1 calc R
C11 C 0.4278(3) 0.3402(9) 1.2252(12) 0.0324(19) Uani 1 1 d .
H11 H 0.4211 0.4084 1.2916 0.039 Uiso 1 1 calc R
C12 C 0.4606(3) 0.3740(8) 1.1208(11) 0.0310(19) Uani 1 1 d .
H12A H 0.4509 0.4370 1.0385 0.037 Uiso 1 1 calc R
H12B H 0.4843 0.4017 1.2028 0.037 Uiso 1 1 calc R
C13 C 0.4866(2) 0.1691(8) 1.1513(11) 0.0299(18) Uani 1 1 d .
H13A H 0.4940 0.1014 1.0882 0.036 Uiso 1 1 calc R
H13B H 0.5104 0.1951 1.2347 0.036 Uiso 1 1 calc R
C14 C 0.4161(2) 0.0946(8) 1.1190(10) 0.0291(17) Uani 1 1 d .
H14A H 0.4230 0.0270 1.0541 0.035 Uiso 1 1 calc R
H14B H 0.3952 0.0712 1.1827 0.035 Uiso 1 1 calc R
C15 C 0.4432(2) 0.2404(10) 1.3571(10) 0.039(2) Uani 1 1 d .
H15A H 0.4670 0.2660 1.4409 0.047 Uiso 1 1 calc R
H15B H 0.4226 0.2194 1.4237 0.047 Uiso 1 1 calc R
C16 C 0.4535(2) 0.1350(9) 1.2535(11) 0.0333(19) Uani 1 1 d .
H16 H 0.4632 0.0710 1.3363 0.040 Uiso 1 1 calc R
C17 C 0.36214(18) 0.1562(7) 0.8537(9) 0.0186(14) Uani 1 1 d .
C18 C 0.3445(2) 0.2333(7) 0.7193(9) 0.0225(14) Uani 1 1 d .
H18 H 0.3565 0.3052 0.7070 0.027 Uiso 1 1 calc R
C19 C 0.3090(2) 0.2023(6) 0.6039(8) 0.0196(14) Uani 1 1 d .
C20 C 0.2902(2) 0.0979(6) 0.6151(9) 0.0200(13) Uani 1 1 d .
C21 C 0.3083(2) 0.0195(7) 0.7452(8) 0.0207(14) Uani 1 1 d .
H21 H 0.2966 -0.0534 0.7542 0.025 Uiso 1 1 calc R
C22 C 0.34342(18) 0.0492(7) 0.8614(8) 0.0199(15) Uani 1 1 d .
H22 H 0.3549 -0.0046 0.9479 0.024 Uiso 1 1 calc R
C23 C 0.2525(2) 0.7614(7) 0.4630(10) 0.0268(16) Uani 1 1 d .
H23 H 0.2754 0.7810 0.4188 0.032 Uiso 1 1 calc R
C24 C 0.2426(2) 0.6472(7) 0.4642(10) 0.0248(15) Uani 1 1 d .
H24 H 0.2584 0.5915 0.4216 0.030 Uiso 1 1 calc R
C25 C 0.2086(2) 0.6119(6) 0.5289(10) 0.0230(15) Uani 1 1 d .
C26 C 0.1870(2) 0.7012(6) 0.5921(11) 0.0262(16) Uani 1 1 d .
H26 H 0.1642 0.6833 0.6378 0.031 Uiso 1 1 calc R
C27 C 0.1994(2) 0.8164(7) 0.5871(11) 0.0287(17) Uani 1 1 d .
H27 H 0.1847 0.8742 0.6313 0.034 Uiso 1 1 calc R
C28 C 0.19693(19) 0.4884(7) 0.5324(10) 0.0228(15) Uani 1 1 d .
H28 H 0.2137 0.4336 0.4940 0.027 Uiso 1 1 calc R
C29 C 0.1642(2) 0.4485(7) 0.5863(10) 0.0247(15) Uani 1 1 d .
H29 H 0.1469 0.5048 0.6168 0.030 Uiso 1 1 calc R
C30 C 0.1526(2) 0.3284(7) 0.6028(11) 0.0226(16) Uani 1 1 d .
C31 C 0.1192(2) 0.3034(7) 0.6784(10) 0.0263(17) Uani 1 1 d .
H31 H 0.1040 0.3641 0.7125 0.032 Uiso 1 1 calc R
C32 C 0.1087(2) 0.1890(7) 0.7026(12) 0.0318(17) Uani 1 1 d .
H32 H 0.0866 0.1755 0.7556 0.038 Uiso 1 1 calc R
C33 C 0.1592(3) 0.1213(8) 0.5774(14) 0.039(2) Uani 1 1 d .
H33 H 0.1726 0.0586 0.5373 0.046 Uiso 1 1 calc R
C34 C 0.1729(2) 0.2309(8) 0.5524(12) 0.0325(18) Uani 1 1 d .
H34 H 0.1955 0.2410 0.5020 0.039 Uiso 1 1 calc R
N1 N 0.23209(18) 0.8484(6) 0.5204(9) 0.0260(14) Uani 1 1 d .
N2 N 0.12797(18) 0.0969(5) 0.6553(9) 0.0263(14) Uani 1 1 d .
O1 O 0.59869(15) 0.3671(5) 0.6382(7) 0.0286(12) Uani 1 1 d .
H1 H 0.6060 0.4356 0.6508 0.043 Uiso 1 1 calc R
O2 O 0.25409(13) 0.0768(5) 0.5029(6) 0.0234(10) Uani 1 1 d .
H2 H 0.2468 0.0097 0.5178 0.035 Uiso 1 1 calc R

loop_
_atom_site_aniso_label
_atom_site_aniso_U_11
_atom_site_aniso_U_22
_atom_site_aniso_U_33
_atom_site_aniso_U_23
_atom_site_aniso_U_13
_atom_site_aniso_U_12
Br1 0.0229(3) 0.0277(4) 0.0468(4) -0.0011(4) 0.0147(3) -0.0008(3)
Br2 0.0214(3) 0.0239(3) 0.0334(3) 0.0049(4) 0.0007(3) -0.0012(3)
C1 0.013(3) 0.025(3) 0.029(3) 0.005(3) 0.001(3) -0.007(3)
C2 0.018(3) 0.019(3) 0.028(3) 0.000(3) 0.004(3) 0.002(2)
C3 0.017(3) 0.025(4) 0.030(3) 0.009(3) 0.001(3) -0.007(3)
C4 0.010(3) 0.028(4) 0.021(3) 0.004(3) 0.002(2) 0.000(3)
C5 0.019(3) 0.027(4) 0.023(3) 0.001(3) 0.003(3) -0.004(3)
C6 0.017(3) 0.025(4) 0.025(4) 0.010(3) 0.003(3) -0.004(3)
C7 0.025(3) 0.026(4) 0.021(3) 0.002(3) 0.004(3) -0.006(3)
C8 0.022(3) 0.025(4) 0.019(3) 0.001(3) 0.007(3) 0.002(3)
C9 0.016(3) 0.028(4) 0.022(4) -0.003(3) 0.005(3) -0.008(3)
C10 0.022(3) 0.039(5) 0.022(4) -0.006(3) 0.004(3) 0.000(3)
C11 0.034(4) 0.039(5) 0.028(4) -0.012(4) 0.015(3) -0.015(4)
C12 0.035(5) 0.035(5) 0.024(4) -0.009(3) 0.008(3) -0.007(3)
C13 0.024(4) 0.038(5) 0.025(3) 0.008(4) 0.000(3) -0.003(3)
C14 0.025(4) 0.041(5) 0.022(4) 0.007(4) 0.007(3) -0.012(3)
C15 0.029(4) 0.070(7) 0.019(4) -0.001(4) 0.007(3) -0.015(4)
C16 0.025(4) 0.054(6) 0.021(4) 0.012(4) 0.003(3) -0.007(4)
C17 0.011(3) 0.027(4) 0.019(3) -0.004(3) 0.005(3) -0.002(3)
C18 0.020(3) 0.024(4) 0.026(3) -0.003(3) 0.010(3) -0.006(3)
C19 0.023(3) 0.020(4) 0.016(3) 0.003(3) 0.004(3) 0.004(3)
C20 0.012(3) 0.026(4) 0.026(3) -0.007(3) 0.012(3) -0.004(3)
C21 0.023(3) 0.016(4) 0.026(4) 0.001(3) 0.012(3) 0.001(3)
C22 0.014(3) 0.029(4) 0.019(4) 0.001(3) 0.009(2) -0.001(3)
C23 0.023(3) 0.033(4) 0.027(3) 0.003(3) 0.010(3) -0.005(3)
C24 0.024(3) 0.031(4) 0.020(3) 0.001(3) 0.005(3) -0.003(3)
C25 0.023(3) 0.021(4) 0.024(4) 0.001(3) 0.001(3) -0.004(3)
C26 0.019(3) 0.017(4) 0.045(4) 0.005(3) 0.012(3) -0.003(3)
C27 0.021(4) 0.024(4) 0.042(5) -0.002(3) 0.009(3) -0.003(3)
C28 0.019(3) 0.023(4) 0.028(3) 0.007(3) 0.009(3) 0.010(3)
C29 0.021(3) 0.021(4) 0.033(4) 0.004(3) 0.008(3) -0.002(3)
C30 0.013(3) 0.026(4) 0.028(4) 0.007(3) 0.002(3) -0.002(3)
C31 0.020(3) 0.028(4) 0.035(5) -0.006(3) 0.014(3) -0.008(3)
C32 0.019(3) 0.041(5) 0.037(4) 0.003(4) 0.008(3) -0.010(3)
C33 0.036(5) 0.027(5) 0.056(5) 0.006(4) 0.016(4) 0.008(4)
C34 0.027(4) 0.030(5) 0.045(5) 0.005(4) 0.020(4) 0.002(3)
N1 0.019(3) 0.027(4) 0.030(3) 0.006(3) -0.002(3) -0.007(3)
N2 0.026(3) 0.021(3) 0.033(4) 0.001(3) 0.006(3) -0.006(2)
O1 0.021(2) 0.029(3) 0.037(3) 0.009(2) 0.010(2) -0.002(2)
O2 0.016(2) 0.021(3) 0.032(3) -0.004(2) 0.005(2) -0.0010(19)

loop_
_atom_type_symbol
_atom_type_description
_atom_type_scat_dispersion_real
_atom_type_scat_dispersion_imag
_atom_type_scat_source
C C 0.0033 0.0016 'International Tables Vol C Tables 4.2.6.8 and 6.1.1.4'
H H 0.0000 0.0000 'International Tables Vol C Tables 4.2.6.8 and 6.1.1.4'
N N 0.0061 0.0033 'International Tables Vol C Tables 4.2.6.8 and 6.1.1.4'
O O 0.0106 0.0060 'International Tables Vol C Tables 4.2.6.8 and 6.1.1.4'
Br Br -0.2901 2.4595 'International Tables Vol C Tables 4.2.6.8 and 6.1.1.4'

loop_
_geom_angle_atom_site_label_1
_geom_angle_atom_site_label_2
_geom_angle_atom_site_label_3
_geom_angle
C6 C1 O1 123.0(6)
C6 C1 C2 117.9(6)
O1 C1 C2 119.1(7)
C3 C2 C1 120.4(7)
C3 C2 Br1 120.2(6)
C1 C2 Br1 119.4(5)
C4 C3 C2 122.5(7)
C4 C3 H3 118.8
C2 C3 H3 118.8
C3 C4 C5 116.8(6)
C3 C4 C7 120.9(6)
C5 C4 C7 122.3(7)
C4 C5 C6 121.2(8)
C4 C5 H5 119.4
C6 C5 H5 119.4
C1 C6 C5 121.2(7)
C1 C6 H6 119.4
C5 C6 H6 119.4
C4 C7 C12 111.9(6)
C4 C7 C13 109.0(6)
C12 C7 C13 108.3(7)
C4 C7 C8 109.6(6)
C12 C7 C8 109.0(6)
C13 C7 C8 109.0(6)
C9 C8 C7 110.7(6)
C9 C8 H8A 109.5
C7 C8 H8A 109.5
C9 C8 H8B 109.5
C7 C8 H8B 109.5
H8A C8 H8B 108.1
C14 C9 C17 112.9(6)
C14 C9 C8 108.1(6)
C17 C9 C8 109.5(6)
C14 C9 C10 108.6(6)
C17 C9 C10 109.1(6)
C8 C9 C10 108.5(6)
C11 C10 C9 110.4(6)
C11 C10 H10A 109.6
C9 C10 H10A 109.6
C11 C10 H10B 109.6
C9 C10 H10B 109.6
H10A C10 H10B 108.1
C10 C11 C12 109.0(7)
C10 C11 C15 109.9(7)
C12 C11 C15 109.8(7)
C10 C11 H11 109.4
C12 C11 H11 109.4
C15 C11 H11 109.4
C7 C12 C11 110.1(7)
C7 C12 H12A 109.6
C11 C12 H12A 109.6
C7 C12 H12B 109.6
C11 C12 H12B 109.6
H12A C12 H12B 108.1
C16 C13 C7 110.5(7)
C16 C13 H13A 109.6
C7 C13 H13A 109.6
C16 C13 H13B 109.6
C7 C13 H13B 109.6
H13A C13 H13B 108.1
C9 C14 C16 111.3(7)
C9 C14 H14A 109.4
C16 C14 H14A 109.4
C9 C14 H14B 109.4
C16 C14 H14B 109.4
H14A C14 H14B 108.0
C16 C15 C11 109.1(6)
C16 C15 H15A 109.9
C11 C15 H15A 109.9
C16 C15 H15B 109.9
C11 C15 H15B 109.9
H15A C15 H15B 108.3
C15 C16 C13 109.2(7)
C15 C16 C14 110.1(7)
C13 C16 C14 108.8(6)
C15 C16 H16 109.6
C13 C16 H16 109.6
C14 C16 H16 109.6
C22 C17 C18 117.1(6)
C22 C17 C9 122.6(6)
C18 C17 C9 120.3(6)
C19 C18 C17 119.9(7)
C19 C18 H18 120.0
C17 C18 H18 120.0
C20 C19 C18 122.5(7)
C20 C19 Br2 120.5(5)
C18 C19 Br2 116.9(6)
C19 C20 O2 118.9(6)
C19 C20 C21 117.8(6)
O2 C20 C21 123.3(6)
C22 C21 C20 120.4(7)
C22 C21 H21 119.8
C20 C21 H21 119.8
C21 C22 C17 122.3(7)
C21 C22 H22 118.9
C17 C22 H22 118.9
N1 C23 C24 124.9(7)
N1 C23 H23 117.5
C24 C23 H23 117.5
C23 C24 C25 120.4(7)
C23 C24 H24 119.8
C25 C24 H24 119.8
C26 C25 C24 115.8(7)
C26 C25 C28 122.4(7)
C24 C25 C28 121.8(7)
C27 C26 C25 120.2(7)
C27 C26 H26 119.9
C25 C26 H26 119.9
N1 C27 C26 122.8(8)
N1 C27 H27 118.6
C26 C27 H27 118.6
C29 C28 C25 125.2(7)
C29 C28 H28 117.4
C25 C28 H28 117.4
C28 C29 C30 127.5(7)
C28 C29 H29 116.2
C30 C29 H29 116.2
C31 C30 C34 115.5(8)
C31 C30 C29 119.2(7)
C34 C30 C29 125.4(7)
C32 C31 C30 120.1(8)
C32 C31 H31 119.9
C30 C31 H31 119.9
N2 C32 C31 124.3(7)
N2 C32 H32 117.9
C31 C32 H32 117.9
N2 C33 C34 125.0(8)
N2 C33 H33 117.5
C34 C33 H33 117.5
C33 C34 C30 119.7(7)
C33 C34 H34 120.1
C30 C34 H34 120.1
C23 N1 C27 115.9(7)
C32 N2 C33 115.4(7)
C1 O1 H1 109.5
C20 O2 H2 109.5

loop_
_geom_bond_atom_site_label_1
_geom_bond_atom_site_label_2
_geom_bond_distance
Br1 C2 1.910(7)
Br2 C19 1.926(6)
C1 C6 1.363(11)
C1 O1 1.372(8)
C1 C2 1.407(10)
C2 C3 1.383(10)
C3 C4 1.378(10)
C3 H3 0.9300
C4 C5 1.396(11)
C4 C7 1.533(9)
C5 C6 1.406(10)
C5 H5 0.9300
C6 H6 0.9300
C7 C12 1.536(11)
C7 C13 1.543(11)
C7 C8 1.548(10)
C8 C9 1.547(9)
C8 H8A 0.9700
C8 H8B 0.9700
C9 C14 1.528(11)
C9 C17 1.529(9)
C9 C10 1.553(11)
C10 C11 1.528(11)
C10 H10A 0.9700
C10 H10B 0.9700
C11 C12 1.537(11)
C11 C15 1.544(14)
C11 H11 0.9800
C12 H12A 0.9700
C12 H12B 0.9700
C13 C16 1.534(11)
C13 H13A 0.9700
C13 H13B 0.9700
C14 C16 1.539(10)
C14 H14A 0.9700
C14 H14B 0.9700
C15 C16 1.518(14)
C15 H15A 0.9700
C15 H15B 0.9700
C16 H16 0.9800
C17 C22 1.382(10)
C17 C18 1.396(11)
C18 C19 1.392(10)
C18 H18 0.9300
C19 C20 1.361(9)
C20 O2 1.371(8)
C20 C21 1.389(10)
C21 C22 1.381(9)
C21 H21 0.9300
C22 H22 0.9300
C23 N1 1.333(10)
C23 C24 1.349(12)
C23 H23 0.9300
C24 C25 1.395(10)
C24 H24 0.9300
C25 C26 1.394(10)
C25 C28 1.466(11)
C26 C27 1.384(11)
C26 H26 0.9300
C27 N1 1.354(10)
C27 H27 0.9300
C28 C29 1.334(9)
C28 H28 0.9300
C29 C30 1.439(12)
C29 H29 0.9300
C30 C31 1.396(10)
C30 C34 1.399(12)
C31 C32 1.376(11)
C31 H31 0.9300
C32 N2 1.325(11)
C32 H32 0.9300
C33 N2 1.339(11)
C33 C34 1.361(13)
C33 H33 0.9300
C34 H34 0.9300
O1 H1 0.8200
O2 H2 0.8200
